data_4115199
loop_
_publ_author_name
'Ken Sakai'
'Eri Ishigami'
'Yosuke Konno'
'Takashi Kajiwara'
'Tasuku Ito'

_publ_contact_author
;
    Dr Ken Sakai
    Department of Applied Chemistry
    Faculty of Science
    Science University of Tokyo
    Kagurazaka 1-3, Shinjuku-ku
    Tokyo 162-8601, Japan
;
_publ_contact_author_email ksakai@ch.kagu.tus.ac.jp
_publ_contact_author_fax '81 3 3260 4670'
_publ_contact_author_phone '81 3 3260 4670'
_publ_section_title
;
 New Partially Oxidized 1-D Platinum Chain Complexes Consisting of
 Carboxylate-Bridged cis-Diammineplatinum Dimer Cations
;
_journal_name_full 'Journal of the American Chemical Society'
_journal_page_first 12088
_journal_page_last 12089
_journal_paper_doi 10.1021/ja0275461
_journal_volume 124
_journal_year 2002
_chemical_formula_moiety 'C4 H18 N4 O4 Pt2, 2.39(N O3), 1.75(H2 O)'
_chemical_formula_sum 'C4 H21.5 N6.39 O12.92 Pt2'
_chemical_formula_weight 756.14
_space_group_IT_number 14
_symmetry_cell_setting monoclinic
_symmetry_Int_Tables_number 14
_symmetry_space_group_name_Hall '-P 2ybc'
_symmetry_space_group_name_H-M 'P 1 21/c 1'
_atom_sites_solution_hydrogens geom
_atom_sites_solution_primary direct
_atom_sites_solution_secondary difmap
_audit_creation_date 02/04/30
_audit_creation_method 'SHELXL97-2 (Sheldrick, 1997)'
_audit_update_record
;
2002-06-27     text and data added by Ken Sakai
;
_cell_angle_alpha 90.00
_cell_angle_beta 102.410(2)
_cell_angle_gamma 90.00
_cell_formula_units_Z 8
_cell_length_a 9.8930(13)
_cell_length_b 33.172(4)
_cell_length_c 11.4474(15)
_cell_measurement_reflns_used 4356
_cell_measurement_temperature 293(2)
_cell_measurement_theta_max 23.25
_cell_measurement_theta_min 2.19
_cell_volume 3668.9(8)
_computing_cell_refinement 'SMART & SAINT (Bruker, 1998)'
_computing_data_collection 'SMART (Bruker, 1998)'
_computing_data_reduction 'SAINT (Bruker, 1998)'
_computing_molecular_graphics
;
SHELXTL (Bruker, 1998), TEXSAN (Molecular Structure Corporation, Rigaku 
Corporation, 1998) & KENX (Sakai, 2001)
;
_computing_publication_material 'SHELXL97-2 (Sheldrick, 1997)'
_computing_structure_refinement 'SHELXL-97 (Sheldrick, 1997)'
_computing_structure_solution 'SHELXS97 (Sheldrick, 1997a)'
_diffrn_ambient_temperature 293(2)
_diffrn_detector_area_resol_mean 8.366
_diffrn_measured_fraction_theta_full 0.995
_diffrn_measured_fraction_theta_max 0.995
_diffrn_measurement_device_type 'CCD area detector'
_diffrn_measurement_method 'phi and omega scans'
_diffrn_radiation_monochromator graphite
_diffrn_radiation_source 'sealed tube'
_diffrn_radiation_type MoK\a
_diffrn_radiation_wavelength 0.71073
_diffrn_reflns_av_R_equivalents 0.0651
_diffrn_reflns_av_sigmaI/netI 0.0696
_diffrn_reflns_limit_h_max 10
_diffrn_reflns_limit_h_min -10
_diffrn_reflns_limit_k_max 35
_diffrn_reflns_limit_k_min -36
_diffrn_reflns_limit_l_max 12
_diffrn_reflns_limit_l_min -12
_diffrn_reflns_number 16706
_diffrn_reflns_theta_full 23.34
_diffrn_reflns_theta_max 23.34
_diffrn_reflns_theta_min 1.23
_diffrn_standards_decay_%
;
103 reflections were remeasured after the data collection which showed no
decay in the period.
;
_exptl_absorpt_coefficient_mu 15.308
_exptl_absorpt_correction_T_max 0.422215
_exptl_absorpt_correction_T_min 0.204996
_exptl_absorpt_correction_type multi-scan
_exptl_absorpt_process_details '(SADABS; Sheldrick, 1996)'
_exptl_crystal_colour 'dark brown'
_exptl_crystal_density_diffrn 2.738
_exptl_crystal_description needle
_exptl_crystal_F_000 2797
_exptl_crystal_size_max 0.18
_exptl_crystal_size_mid 0.08
_exptl_crystal_size_min 0.05
_refine_diff_density_max 1.972
_refine_diff_density_min -1.437
_refine_diff_density_rms 0.251
_refine_ls_extinction_coef 0.000019(14)
_refine_ls_extinction_method SHELXL
_refine_ls_goodness_of_fit_ref 1.023
_refine_ls_hydrogen_treatment mixed
_refine_ls_matrix_type full
_refine_ls_number_parameters 444
_refine_ls_number_reflns 5284
_refine_ls_number_restraints 28
_refine_ls_restrained_S_all 1.023
_refine_ls_R_factor_all 0.0894
_refine_ls_R_factor_gt 0.0470
_refine_ls_shift/su_max 0.001
_refine_ls_shift/su_mean 0.000
_refine_ls_structure_factor_coef Fsqd
_refine_ls_weighting_details 'calc w=1/[\s^2^(Fo^2^)+(0.0483P)^2^+0.0000P] where P=(Fo^2^+2Fc^2^)/3'
_refine_ls_weighting_scheme calc
_refine_ls_wR_factor_gt 0.0963
_refine_ls_wR_factor_ref 0.1086
_reflns_number_gt 3178
_reflns_number_total 5284
_reflns_threshold_expression >2sigma(I)
_cod_data_source_file ja0275461_s3_1.cif
_cod_data_source_block complex3
_cod_original_sg_symbol_H-M 'P 21/c'
_cod_database_code 4115199

loop_
_symmetry_equiv_pos_as_xyz
'x, y, z'
'-x, y+1/2, -z+1/2'
'-x, -y, -z'
'x, -y-1/2, z-1/2'

loop_
_atom_site_label
_atom_site_type_symbol
_atom_site_fract_x
_atom_site_fract_y
_atom_site_fract_z
_atom_site_U_iso_or_equiv
_atom_site_adp_type
_atom_site_occupancy
_atom_site_symmetry_multiplicity
_atom_site_calc_flag
_atom_site_refinement_flags
Pt1 Pt 0.46581(8) 0.490841(19) 0.86813(6) 0.0325(2) Uani 1 1 d .
Pt2 Pt 0.46371(8) 0.49097(2) 0.61863(6) 0.0357(2) Uani 1 1 d .
Pt3 Pt 0.15080(8) 0.26301(2) 1.11857(6) 0.0301(2) Uani 1 1 d .
Pt4 Pt 0.15395(8) 0.26303(2) 0.87121(6) 0.0317(2) Uani 1 1 d .
O1 O 0.6726(13) 0.4904(3) 0.8775(10) 0.044(3) Uani 1 1 d .
O2 O 0.6711(16) 0.4914(4) 0.6843(11) 0.058(4) Uani 1 1 d .
O3 O 0.4571(14) 0.5516(3) 0.8402(10) 0.041(3) Uani 1 1 d .
O4 O 0.4553(14) 0.5514(3) 0.6450(10) 0.042(3) Uani 1 1 d .
O5 O 0.3076(14) 0.2237(4) 1.1200(10) 0.045(3) Uani 1 1 d .
O6 O 0.3154(13) 0.2249(3) 0.9270(11) 0.043(3) Uani 1 1 d .
O7 O 0.0085(15) 0.2188(4) 1.0636(11) 0.047(4) Uani 1 1 d .
O8 O 0.0173(14) 0.2171(3) 0.8712(10) 0.043(4) Uani 1 1 d .
O9 O 0.288(3) 0.3776(8) 0.374(3) 0.192(14) Uani 1 1 d .
O10 O 0.096(3) 0.3778(7) 0.271(2) 0.133(9) Uani 1 1 d .
O11 O 0.154(3) 0.4226(7) 0.389(2) 0.156(10) Uani 1 1 d .
O12 O 0.269(2) 0.3801(6) 1.0074(17) 0.109(7) Uani 1 1 d .
O13 O 0.058(3) 0.3705(5) 0.9867(16) 0.118(9) Uani 1 1 d .
O14 O 0.137(3) 0.4305(5) 0.9986(18) 0.124(9) Uani 1 1 d .
O15A O 0.310(4) 0.3849(11) 0.711(3) 0.079(4) Uiso 0.50 1 d P
O15B O 0.099(4) 0.4329(13) 0.675(4) 0.079(4) Uiso 0.50 1 d P
O16A O 0.097(4) 0.3644(10) 0.676(3) 0.079(4) Uiso 0.50 1 d P
O16B O 0.027(4) 0.3795(10) 0.696(3) 0.079(4) Uiso 0.50 1 d P
O17A O 0.155(4) 0.4308(14) 0.676(4) 0.079(4) Uiso 0.50 1 d P
O17B O 0.246(4) 0.3884(13) 0.723(4) 0.079(4) Uiso 0.50 1 d P
O18A O 0.547(3) 0.2961(8) 1.066(2) 0.128(5) Uiso 0.722(15) 1 d PD
O18B O 0.720(8) 0.211(2) 1.373(6) 0.128(5) Uiso 0.278(15) 1 d PD
O19A O 0.730(3) 0.2656(9) 1.153(3) 0.128(5) Uiso 0.722(15) 1 d PD
O19B O 0.740(8) 0.2515(19) 1.241(7) 0.128(5) Uiso 0.278(15) 1 d PD
O20A O 0.578(3) 0.2806(9) 1.250(2) 0.128(5) Uiso 0.722(15) 1 d PD
O20B O 0.569(7) 0.254(2) 1.319(7) 0.128(5) Uiso 0.278(15) 1 d PD
O21 O 0.838(3) 0.4206(8) 1.086(3) 0.186(12) Uani 1 1 d .
O22 O 0.876(2) 0.4410(6) 0.321(3) 0.166(11) Uani 1 1 d .
O23A O 0.688(5) 0.4053(11) 0.784(3) 0.110 Uiso 0.440(13) 1 d PD
O23B O 0.683(6) 0.3742(14) 0.984(4) 0.110 Uiso 0.340(13) 1 d PD
O24A O 0.717(5) 0.3903(11) 0.622(3) 0.110 Uiso 0.440(13) 1 d PD
O24B O 0.738(6) 0.3249(13) 0.898(5) 0.110 Uiso 0.340(13) 1 d PD
O25A O 0.769(4) 0.3520(10) 0.759(3) 0.110 Uiso 0.440(13) 1 d PD
O25B O 0.666(6) 0.3755(15) 0.802(4) 0.110 Uiso 0.340(13) 1 d PD
O26A O 0.819(8) 0.414(2) 0.570(6) 0.112(17) Uiso 0.34(4) 1 d P
O26B O 0.872(6) 0.4333(16) 0.531(5) 0.112(17) Uiso 0.44(5) 1 d P
O27 O 0.753(4) 0.2319(10) 1.407(3) 0.128(5) Uiso 0.722(15) 1 d P
N1 N 0.477(2) 0.4311(4) 0.9080(13) 0.067(6) Uani 1 1 d .
H1A H 0.5580 0.4214 0.8986 0.100 Uiso 1 1 calc R
H1B H 0.4086 0.4182 0.8595 0.100 Uiso 1 1 calc R
H1C H 0.4698 0.4276 0.9835 0.100 Uiso 1 1 calc R
N2 N 0.467(2) 0.4317(4) 0.5824(14) 0.064(6) Uani 1 1 d .
H2A H 0.3958 0.4197 0.6046 0.097 Uiso 1 1 calc R
H2B H 0.5456 0.4210 0.6224 0.097 Uiso 1 1 calc R
H2C H 0.4598 0.4282 0.5043 0.097 Uiso 1 1 calc R
N3 N 0.2628(17) 0.4917(5) 0.8654(14) 0.061(5) Uani 1 1 d .
H3A H 0.2175 0.4781 0.8019 0.091 Uiso 1 1 calc R
H3B H 0.2330 0.5171 0.8613 0.091 Uiso 1 1 calc R
H3C H 0.2476 0.4803 0.9317 0.091 Uiso 1 1 calc R
N4 N 0.2560(18) 0.4916(5) 0.5422(13) 0.063(5) Uani 1 1 d .
H4A H 0.2264 0.5170 0.5332 0.095 Uiso 1 1 calc R
H4B H 0.2099 0.4785 0.5893 0.095 Uiso 1 1 calc R
H4C H 0.2416 0.4796 0.4711 0.095 Uiso 1 1 calc R
N5 N 0.2866(17) 0.3065(4) 1.1792(13) 0.046(4) Uani 1 1 d .
H5A H 0.2430 0.3271 1.2047 0.069 Uiso 1 1 calc R
H5B H 0.3262 0.3147 1.1206 0.069 Uiso 1 1 calc R
H5C H 0.3511 0.2970 1.2395 0.069 Uiso 1 1 calc R
N6 N 0.2902(18) 0.3065(4) 0.8593(13) 0.053(5) Uani 1 1 d .
H6A H 0.2710 0.3169 0.7859 0.079 Uiso 1 1 calc R
H6B H 0.3753 0.2962 0.8744 0.079 Uiso 1 1 calc R
H6C H 0.2851 0.3258 0.9122 0.079 Uiso 1 1 calc R
N7 N -0.0094(18) 0.3007(4) 1.1217(13) 0.053(5) Uani 1 1 d .
H7A H -0.0807 0.2943 1.0628 0.079 Uiso 1 1 calc R
H7B H 0.0163 0.3260 1.1119 0.079 Uiso 1 1 calc R
H7C H -0.0343 0.2985 1.1916 0.079 Uiso 1 1 calc R
N8 N -0.0056(16) 0.3005(4) 0.8117(12) 0.043(4) Uani 1 1 d .
H8A H 0.0039 0.3225 0.8571 0.065 Uiso 1 1 calc R
H8B H -0.0845 0.2882 0.8152 0.065 Uiso 1 1 calc R
H8C H -0.0067 0.3074 0.7363 0.065 Uiso 1 1 calc R
N9 N 0.1752(18) 0.3922(5) 0.3444(13) 0.036(4) Uani 1 1 d .
N10 N 0.149(3) 0.3948(6) 0.9968(17) 0.071(6) Uani 1 1 d .
N11A N 0.172(7) 0.395(2) 0.686(7) 0.079(4) Uiso 0.50 1 d P
N11B N 0.138(7) 0.402(2) 0.691(6) 0.079(4) Uiso 0.50 1 d P
N12A N 0.616(3) 0.2824(7) 1.153(2) 0.128(5) Uiso 0.722(15) 1 d PD
N12B N 0.675(6) 0.2393(15) 1.311(5) 0.128(5) Uiso 0.278(15) 1 d PD
N13A N 0.726(3) 0.3828(10) 0.725(3) 0.110 Uiso 0.440(13) 1 d PD
N13B N 0.695(4) 0.3583(12) 0.892(4) 0.110 Uiso 0.340(13) 1 d PD
C1 C 0.7346(19) 0.4906(5) 0.7915(17) 0.036(4) Uani 1 1 d .
C2 C 0.884(2) 0.4897(6) 0.8177(17) 0.058(6) Uani 1 1 d .
H2D H 0.9150 0.4672 0.7774 0.087 Uiso 1 1 calc R
H2E H 0.9184 0.4869 0.9024 0.087 Uiso 1 1 calc R
H2F H 0.9187 0.5142 0.7908 0.087 Uiso 1 1 calc R
C3 C 0.453(2) 0.5690(5) 0.7423(18) 0.050(5) Uani 1 1 d .
C4 C 0.440(3) 0.6128(5) 0.7407(18) 0.062(7) Uani 1 1 d .
H4D H 0.3827 0.6209 0.7941 0.093 Uiso 1 1 calc R
H4E H 0.3997 0.6216 0.6610 0.093 Uiso 1 1 calc R
H4F H 0.5304 0.6247 0.7659 0.093 Uiso 1 1 calc R
C5 C 0.356(2) 0.2135(5) 1.0360(17) 0.039(5) Uani 1 1 d .
C6 C 0.479(2) 0.1874(7) 1.0595(19) 0.072(7) Uani 1 1 d .
H6D H 0.5060 0.1819 1.1437 0.108 Uiso 1 1 calc R
H6E H 0.5538 0.2007 1.0335 0.108 Uiso 1 1 calc R
H6F H 0.4583 0.1625 1.0166 0.108 Uiso 1 1 calc R
C7 C -0.031(2) 0.2055(5) 0.9591(19) 0.044(5) Uani 1 1 d .
C8 C -0.130(2) 0.1737(7) 0.939(2) 0.075(8) Uani 1 1 d .
H8D H -0.2198 0.1845 0.9044 0.112 Uiso 1 1 calc R
H8E H -0.1324 0.1607 1.0130 0.112 Uiso 1 1 calc R
H8F H -0.1047 0.1544 0.8845 0.112 Uiso 1 1 calc R

loop_
_atom_site_aniso_label
_atom_site_aniso_U_11
_atom_site_aniso_U_22
_atom_site_aniso_U_33
_atom_site_aniso_U_23
_atom_site_aniso_U_13
_atom_site_aniso_U_12
Pt1 0.0465(6) 0.0299(5) 0.0207(4) -0.0022(3) 0.0064(4) -0.0055(4)
Pt2 0.0524(6) 0.0331(5) 0.0207(4) -0.0012(3) 0.0061(4) -0.0067(4)
Pt3 0.0416(5) 0.0269(4) 0.0216(4) -0.0001(3) 0.0063(4) -0.0012(4)
Pt4 0.0449(6) 0.0277(4) 0.0228(4) -0.0007(3) 0.0079(4) -0.0013(4)
O1 0.053(9) 0.046(8) 0.030(7) 0.004(6) 0.002(6) 0.019(7)
O2 0.076(11) 0.077(10) 0.021(7) -0.006(7) 0.011(7) 0.003(9)
O3 0.066(10) 0.039(7) 0.017(7) -0.004(6) 0.007(6) 0.004(7)
O4 0.061(10) 0.038(7) 0.028(7) 0.011(6) 0.011(7) 0.003(7)
O5 0.067(10) 0.042(7) 0.026(7) 0.001(6) 0.008(7) 0.023(7)
O6 0.057(9) 0.034(7) 0.040(8) 0.004(6) 0.016(7) 0.015(6)
O7 0.081(11) 0.034(7) 0.025(8) 0.003(6) 0.009(7) -0.008(7)
O8 0.072(10) 0.037(7) 0.023(7) -0.005(6) 0.017(7) -0.020(7)
O9 0.13(2) 0.19(3) 0.23(3) -0.06(2) -0.02(2) 0.08(2)
O10 0.13(2) 0.138(19) 0.116(18) -0.060(15) -0.006(16) -0.019(16)
O11 0.18(3) 0.112(18) 0.16(2) -0.059(17) -0.002(19) 0.000(17)
O12 0.118(19) 0.126(17) 0.092(16) 0.006(12) 0.041(14) 0.026(15)
O13 0.21(3) 0.059(11) 0.080(13) -0.010(10) 0.026(15) -0.078(15)
O14 0.23(3) 0.028(9) 0.128(18) 0.002(10) 0.068(18) -0.007(12)
O21 0.16(3) 0.19(3) 0.21(3) 0.07(2) 0.07(2) 0.08(2)
O22 0.096(19) 0.106(17) 0.29(3) 0.018(19) 0.04(2) 0.030(14)
N1 0.14(2) 0.041(9) 0.016(9) -0.010(7) 0.014(11) -0.005(11)
N2 0.127(19) 0.036(9) 0.043(11) 0.014(8) 0.047(12) -0.003(10)
N3 0.067(13) 0.085(13) 0.030(10) -0.008(9) 0.008(9) -0.021(11)
N4 0.086(15) 0.074(12) 0.025(10) 0.011(9) 0.003(9) -0.018(11)
N5 0.066(13) 0.036(8) 0.037(10) -0.005(7) 0.013(9) 0.005(8)
N6 0.085(14) 0.054(10) 0.023(9) -0.004(8) 0.019(9) -0.008(10)
N7 0.076(14) 0.051(10) 0.032(10) 0.001(8) 0.012(10) 0.020(9)
N8 0.045(11) 0.060(10) 0.024(9) 0.002(8) 0.008(8) 0.002(9)
N9 0.045(12) 0.036(9) 0.021(9) -0.022(7) -0.006(8) 0.009(8)
N10 0.11(2) 0.053(13) 0.054(13) 0.002(11) 0.035(14) -0.009(14)
C1 0.044(13) 0.028(10) 0.042(12) -0.009(9) 0.021(10) 0.008(9)
C2 0.058(15) 0.062(14) 0.046(13) 0.001(11) -0.006(11) 0.011(12)
C3 0.072(16) 0.036(11) 0.043(14) -0.005(10) 0.012(11) -0.002(11)
C4 0.12(2) 0.015(9) 0.051(14) 0.007(8) 0.016(14) 0.016(11)
C5 0.053(14) 0.023(9) 0.036(13) -0.010(9) 0.000(10) -0.004(9)
C6 0.079(19) 0.087(17) 0.055(16) -0.002(13) 0.028(14) 0.026(15)
C7 0.058(15) 0.022(9) 0.054(15) -0.009(9) 0.015(11) -0.020(9)
C8 0.060(17) 0.105(19) 0.061(16) -0.017(14) 0.017(13) -0.050(15)

loop_
_atom_type_symbol
_atom_type_description
_atom_type_scat_dispersion_real
_atom_type_scat_dispersion_imag
_atom_type_scat_source
C C 0.0033 0.0016 'International Tables Vol C Tables 4.2.6.8 and 6.1.1.4'
H H 0.0000 0.0000 'International Tables Vol C Tables 4.2.6.8 and 6.1.1.4'
N N 0.0061 0.0033 'International Tables Vol C Tables 4.2.6.8 and 6.1.1.4'
O O 0.0106 0.0060 'International Tables Vol C Tables 4.2.6.8 and 6.1.1.4'
Pt Pt -1.7033 8.3905 'International Tables Vol C Tables 4.2.6.8 and 6.1.1.4'

loop_
_geom_angle_atom_site_label_1
_geom_angle_atom_site_label_2
_geom_angle_atom_site_label_3
_geom_angle
_geom_angle_site_symmetry_3
Pt2 Pt1 Pt1 162.89(4) 3_667
Pt1 Pt2 Pt2 161.93(4) 3_666
N3 Pt1 O1 177.9(5) .
N3 Pt1 N1 91.4(8) .
O1 Pt1 N1 88.5(7) .
N3 Pt1 O3 88.6(6) .
O1 Pt1 O3 91.4(5) .
N1 Pt1 O3 176.1(5) .
N3 Pt1 Pt2 101.1(4) .
O1 Pt1 Pt2 81.0(3) .
N1 Pt1 Pt2 102.4(4) .
O3 Pt1 Pt2 81.4(3) .
N2 Pt2 O2 91.4(7) .
N2 Pt2 O4 176.6(6) .
O2 Pt2 O4 90.5(5) .
N2 Pt2 N4 88.8(8) .
O2 Pt2 N4 176.5(5) .
O4 Pt2 N4 89.1(6) .
N2 Pt2 Pt1 102.0(4) .
O2 Pt2 Pt1 80.8(3) .
O4 Pt2 Pt1 81.0(3) .
N4 Pt2 Pt1 102.6(4) .
N5 Pt3 O5 90.3(6) .
N5 Pt3 N7 91.1(7) .
O5 Pt3 N7 177.6(6) .
N5 Pt3 O7 177.3(5) .
O5 Pt3 O7 90.9(6) .
N7 Pt3 O7 87.6(6) .
N5 Pt3 Pt4 101.3(4) .
O5 Pt3 Pt4 80.5(3) .
N7 Pt3 Pt4 101.2(4) .
O7 Pt3 Pt4 81.2(3) .
N6 Pt4 N8 91.3(7) .
N6 Pt4 O6 88.5(6) .
N8 Pt4 O6 178.5(5) .
N6 Pt4 O8 175.6(5) .
N8 Pt4 O8 89.5(6) .
O6 Pt4 O8 90.6(5) .
N6 Pt4 Pt3 102.7(4) .
N8 Pt4 Pt3 99.4(4) .
O6 Pt4 Pt3 82.1(3) .
O8 Pt4 Pt3 81.4(3) .
C1 O1 Pt1 127.6(12) .
C1 O2 Pt2 128.1(12) .
C3 O3 Pt1 126.0(11) .
C3 O4 Pt2 126.6(11) .
C5 O5 Pt3 127.3(12) .
C5 O6 Pt4 123.4(11) .
C7 O7 Pt3 126.8(11) .
C7 O8 Pt4 126.2(11) .
O2 C1 O1 122.5(17) .
O2 C1 C2 118.6(15) .
O1 C1 C2 118.9(18) .
O3 C3 O4 124.9(17) .
O3 C3 C4 117.2(17) .
O4 C3 C4 117.8(17) .
O5 C5 O6 126.5(17) .
O5 C5 C6 118.2(18) .
O6 C5 C6 115.2(17) .
O7 C7 O8 124.2(16) .
O7 C7 C8 118.5(17) .
O8 C7 C8 117.2(18) .
O10 N9 O11 122(2) .
O10 N9 O9 120(2) .
O11 N9 O9 118(2) .
O14 N10 O13 127(3) .
O14 N10 O12 118(3) .
O13 N10 O12 115(2) .
O17A N11A O16A 136(6) .
O17A N11A O15A 112(6) .
O16A N11A O15A 111(5) .
O15B N11B O17B 133(8) .
O15B N11B O16B 105(6) .
O17B N11B O16B 120(6) .
O18A N12A O20A 124(2) .
O18A N12A O19A 122(2) .
O20A N12A O19A 114.7(19) .
O23A N13A O25A 122(2) .
O23A N13A O24A 120(2) .
O25A N13A O24A 118(2) .
O25B N13B O24B 122(2) .
O25B N13B O23B 121(2) .
O24B N13B O23B 118(2) .

loop_
_geom_bond_atom_site_label_1
_geom_bond_atom_site_label_2
_geom_bond_distance
_geom_bond_site_symmetry_2
Pt1 Pt2 2.8517(11) .
Pt1 Pt1 3.0107(14) 3_667
Pt2 Pt2 3.0148(13) 3_666
Pt3 Pt4 2.8385(11) .
Pt3 Pt4 3.0121(11) 4_566
Pt4 Pt3 3.0121(11) 4_565
O1 N3 2.935(18) 3_667
O2 N4 2.892(19) 3_666
O3 N1 2.873(18) 3_667
O4 N2 2.924(18) 3_666
O5 N6 2.955(17) 4_566
O6 N5 2.976(18) 4_565
O7 N8 2.943(18) 4_566
O8 N7 2.873(19) 4_565
Pt1 N3 2.002(16) .
Pt1 O1 2.026(13) .
Pt1 N1 2.030(14) .
Pt1 O3 2.038(12) .
Pt2 N2 2.011(14) .
Pt2 O2 2.028(15) .
Pt2 O4 2.033(11) .
Pt2 N4 2.054(17) .
Pt3 N5 1.991(15) .
Pt3 O5 2.025(12) .
Pt3 N7 2.026(15) .
Pt3 O7 2.036(13) .
Pt4 N6 1.998(15) .
Pt4 N8 2.009(15) .
Pt4 O6 2.029(12) .
Pt4 O8 2.038(12) .
O1 C1 1.266(19) .
O2 C1 1.25(2) .
O3 C3 1.25(2) .
O4 C3 1.26(2) .
O5 C5 1.21(2) .
O6 C5 1.28(2) .
O7 C7 1.26(2) .
O8 C7 1.26(2) .
O9 N9 1.20(3) .
C1 C2 1.45(3) .
C3 C4 1.46(2) .
C5 C6 1.47(3) .
C7 C8 1.43(2) .
O10 N9 1.13(2) .
O11 N9 1.17(2) .
O12 N10 1.27(3) .
O13 N10 1.19(3) .
O14 N10 1.19(2) .
O15A N11A 1.37(6) .
O15B N11B 1.11(6) .
O16A N11A 1.25(8) .
O16B N11B 1.33(7) .
O17A N11A 1.20(8) .
O18A N12A 1.17(3) .
O18B N12B 1.21(3) .
O18B O24B 1.22(7) 4_566
O19A N12A 1.26(3) .
O19B N12B 1.20(3) .
O20A N12A 1.24(2) .
O20B N12B 1.18(3) .
O23A N13A 1.13(3) .
O23B N13B 1.20(3) .
O24A N13A 1.18(3) .
O24B N13B 1.18(3) .
O24B O18B 1.22(7) 4_565
O25A N13A 1.14(3) .
O25B N13B 1.16(3) .

loop_
_geom_torsion_atom_site_label_1
_geom_torsion_atom_site_label_2
_geom_torsion_atom_site_label_3
_geom_torsion_atom_site_label_4
_geom_torsion
_geom_torsion_site_symmetry_1
N3 Pt1 Pt2 N2 -91.7(8) .
O1 Pt1 Pt2 N2 88.6(7) .
N1 Pt1 Pt2 N2 2.2(9) .
O3 Pt1 Pt2 N2 -178.6(7) .
N3 Pt1 Pt2 O2 178.8(6) .
O1 Pt1 Pt2 O2 -0.9(5) .
N1 Pt1 Pt2 O2 -87.3(7) .
O3 Pt1 Pt2 O2 91.9(6) .
N3 Pt1 Pt2 O4 86.8(6) .
O1 Pt1 Pt2 O4 -92.9(5) .
N1 Pt1 Pt2 O4 -179.3(7) .
O3 Pt1 Pt2 O4 -0.1(5) .
N3 Pt1 Pt2 N4 -0.2(7) .
O1 Pt1 Pt2 N4 -179.9(6) .
N1 Pt1 Pt2 N4 93.7(8) .
O3 Pt1 Pt2 N4 -87.1(6) .
N5 Pt3 Pt4 N6 -0.1(7) .
O5 Pt3 Pt4 N6 -88.5(7) .
N7 Pt3 Pt4 N6 93.3(7) .
O7 Pt3 Pt4 N6 179.1(6) .
N5 Pt3 Pt4 N8 -93.6(6) .
O5 Pt3 Pt4 N8 178.0(6) .
N7 Pt3 Pt4 N8 -0.2(7) .
O7 Pt3 Pt4 N8 85.6(6) .
Pt4 Pt3 Pt4 N8 132.9(5) 4_566
N5 Pt3 Pt4 O6 86.6(6) .
O5 Pt3 Pt4 O6 -1.8(6) .
N7 Pt3 Pt4 O6 180.0(6) .
O7 Pt3 Pt4 O6 -94.3(5) .
N5 Pt3 Pt4 O8 178.4(6) .
O5 Pt3 Pt4 O8 90.0(6) .
N7 Pt3 Pt4 O8 -88.2(6) .
O7 Pt3 Pt4 O8 -2.4(6) .
